data_4077718
loop_
_publ_author_name
'Cotton, F. Albert'
'Dikarev, Evgeny V.'
'Petrukhina, Marina A.'
'Stiriba, Salah-Eddine'

_publ_section_title
;
 Studies of Dirhodium(II) Tetrakis(trifluoroacetate). 6. The First
 Structural Characterization of Axial Alkyne Complexes,
 Rh2(O2CCF3)4(Ph2C2)n(n= 1, 2):&#x00A0; Diphenylacetylene as a
 Bifunctional Ligand
;
_journal_issue 7
_journal_name_full Organometallics
_journal_page_first 1402
_journal_paper_doi 10.1021/om9909800
_journal_volume 19
_journal_year 2000
_chemical_compound_source synthesized
_chemical_formula_analytical 'not measured'
_chemical_formula_moiety 'Rh2 (O2 C C F3)4 (C6 H5 C C C6 H5)2'
_chemical_formula_structural Rh2(O2CCF3)4(PhCCPh)2
_chemical_formula_sum 'C36 H20 F12 O8 Rh2'
_chemical_formula_weight 1014.34
_chemical_melting_point ?
_chemical_name_systematic
; 
 [tetrakis(\m-trifluoroacetato-\kO,\kO')dirhodium(II,II)]-bis-
 (\h2-diphenylacetylene)
;
_space_group_IT_number 15
_symmetry_cell_setting monoclinic
_symmetry_space_group_name_Hall '-C 2yc'
_symmetry_space_group_name_H-M 'C 1 2/c 1'
_atom_sites_solution_hydrogens geom
_atom_sites_solution_primary direct
_atom_sites_solution_secondary difmap
_audit_creation_method SHELXL
_cell_angle_alpha 90.00
_cell_angle_beta 124.368(2)
_cell_angle_gamma 90.00
_cell_formula_units_Z 4
_cell_length_a 24.700(1)
_cell_length_b 9.7055(5)
_cell_length_c 18.5448(4)
_cell_measurement_reflns_used 217
_cell_measurement_temperature 213(2)
_cell_measurement_theta_max 20.8
_cell_measurement_theta_min 8.0
_cell_volume 3669.6(3)
_computing_cell_refinement 'MADNES (Enraf-Nonius, 1989)'
_computing_data_collection 'MADNES (Enraf-Nonius, 1989)'
_computing_data_reduction 'PROCOR (Kabsch, 1988)'
_computing_molecular_graphics 'SHELXTL V.5 (Siemens, 1994)'
_computing_publication_material CIFTAB
_computing_structure_refinement 'SHELXL-93 (Sheldrick, 1993)'
_computing_structure_solution 'SHELXTL V.5 (Siemens, 1994)'
_diffrn_ambient_temperature 213(2)
_diffrn_measurement_device 'Nonius FAST area detector'
_diffrn_measurement_method 'Ellipsoid-mask fitting'
_diffrn_radiation_monochromator graphite
_diffrn_radiation_source 'fine-focus sealed tube'
_diffrn_radiation_type MoK\a
_diffrn_radiation_wavelength 0.71073
_diffrn_reflns_av_R_equivalents 0.0731
_diffrn_reflns_av_sigmaI/netI 0.0384
_diffrn_reflns_limit_h_max 26
_diffrn_reflns_limit_h_min -26
_diffrn_reflns_limit_k_max 9
_diffrn_reflns_limit_k_min -10
_diffrn_reflns_limit_l_max 19
_diffrn_reflns_limit_l_min -19
_diffrn_reflns_number 9818
_diffrn_reflns_theta_max 22.52
_diffrn_reflns_theta_min 2.32
_diffrn_standards_number 'none (area detector data)'
_exptl_absorpt_coefficient_mu 1.012
_exptl_absorpt_correction_type none
_exptl_crystal_colour dark-green
_exptl_crystal_density_diffrn 1.836
_exptl_crystal_density_meas ?
_exptl_crystal_description block-shaped
_exptl_crystal_F_000 1992
_exptl_crystal_size_max 0.28
_exptl_crystal_size_mid 0.13
_exptl_crystal_size_min 0.08
_refine_diff_density_max 0.686
_refine_diff_density_min -0.707
_refine_diff_density_rms 0.095
_refine_ls_extinction_coef noref
_refine_ls_extinction_method none
_refine_ls_goodness_of_fit_all 1.027
_refine_ls_goodness_of_fit_obs 1.034
_refine_ls_hydrogen_treatment allref
_refine_ls_matrix_type full
_refine_ls_number_parameters 286
_refine_ls_number_reflns 2396
_refine_ls_number_restraints 12
_refine_ls_restrained_S_all 1.036
_refine_ls_restrained_S_obs 1.045
_refine_ls_R_factor_all 0.0379
_refine_ls_R_factor_obs 0.0359
_refine_ls_shift/esd_max 0.000
_refine_ls_shift/esd_mean 0.000
_refine_ls_structure_factor_coef Fsqd
_refine_ls_weighting_details 'w=1/[\s^2^(Fo^2^)+(0.0346P)^2^+27.6066P] where P=(Fo^2^+2Fc^2^)/3'
_refine_ls_weighting_scheme calc
_refine_ls_wR_factor_all 0.0874
_refine_ls_wR_factor_obs 0.0850
_reflns_number_observed 2249
_reflns_number_total 2396
_reflns_observed_criterion >2sigma(I)
_cod_data_source_file om9909800.cif
_cod_data_source_block Rh2(O2CCF3)4(Ph2C2)2_(1)
_cod_depositor_comments
;
The following automatic conversions were performed:

'_chemical_melting_point' value 'not measured' was changed to '?' -
the value is undefined or not given.

Automatic conversion script
Id: cif_fix_values 1715 2011-07-08 13:25:40Z adriana 

The following automatic conversions were performed:

'_exptl_crystal_density_meas' value 'not measured' was changed to '?'
- the value is perceived as not measured.

Automatic conversion script
Id: cif_fix_values 3008 2015-01-20 13:52:24Z robertas 

The following automatic conversions were performed:

'_refine_ls_weighting_scheme' value 'calc
w=1/[\s^2^(Fo^2^)+(0.0346P)^2^+27.6066P] where P=(Fo^2^+2Fc^2^)/3'
was changed to 'calc'. New tag '_refine_ls_weighting_details' was
created. The value of the new tag was set to
'w=1/[\s^2^(Fo^2^)+(0.0346P)^2^+27.6066P] where P=(Fo^2^+2Fc^2^)/3'.

Automatic conversion script
Id: cif_fix_values 3143 2015-03-26 13:38:13Z robertas 
;
_cod_database_code 4077718

loop_
_symmetry_equiv_pos_as_xyz
'x, y, z'
'-x, y, -z+1/2'
'x+1/2, y+1/2, z'
'-x+1/2, y+1/2, -z+1/2'
'-x, -y, -z'
'x, -y, z-1/2'
'-x+1/2, -y+1/2, -z'
'x+1/2, -y+1/2, z-1/2'

loop_
_atom_site_aniso_label
_atom_site_aniso_U_11
_atom_site_aniso_U_22
_atom_site_aniso_U_33
_atom_site_aniso_U_23
_atom_site_aniso_U_13
_atom_site_aniso_U_12
Rh1 0.0232(2) 0.0191(2) 0.0220(2) 0.00209(13) 0.0153(2) 0.00076(13)
O1 0.035(2) 0.028(2) 0.022(2) 0.0025(13) 0.0159(14) -0.0007(14)
O2 0.030(2) 0.027(2) 0.030(2) 0.0051(13) 0.0212(15) 0.0025(13)
O3 0.034(2) 0.026(2) 0.025(2) -0.0006(13) 0.0179(15) -0.0030(13)
O4 0.031(2) 0.029(2) 0.037(2) 0.0080(15) 0.026(2) 0.0055(14)
C1 0.022(2) 0.031(3) 0.028(3) -0.009(2) 0.017(2) -0.003(2)
C2 0.028(2) 0.025(2) 0.030(2) -0.005(2) 0.021(2) -0.002(2)
C3 0.038(3) 0.037(3) 0.030(3) 0.002(2) 0.022(2) 0.004(2)
C4 0.045(3) 0.031(3) 0.052(3) 0.002(2) 0.036(3) -0.001(2)
C5 0.036(3) 0.019(2) 0.028(2) 0.006(2) 0.019(2) 0.003(2)
C6 0.030(3) 0.026(2) 0.023(2) 0.004(2) 0.016(2) -0.001(2)
C7 0.027(2) 0.026(2) 0.024(2) 0.006(2) 0.015(2) 0.000(2)
C8 0.035(3) 0.031(3) 0.039(3) -0.003(2) 0.028(2) -0.001(2)
C9 0.037(3) 0.027(3) 0.040(3) -0.005(2) 0.023(2) -0.003(2)
C10 0.028(3) 0.035(3) 0.038(3) 0.003(2) 0.019(2) -0.003(2)
C11 0.036(3) 0.048(3) 0.044(3) -0.009(2) 0.030(3) -0.004(2)
C12 0.040(3) 0.035(3) 0.034(3) -0.009(2) 0.024(2) -0.006(2)
C13 0.027(2) 0.031(3) 0.028(2) 0.008(2) 0.014(2) -0.004(2)
C14 0.033(3) 0.045(3) 0.035(3) -0.001(2) 0.017(2) -0.004(2)
C15 0.034(3) 0.072(4) 0.061(4) 0.006(3) 0.025(3) 0.007(3)
C16 0.029(3) 0.074(4) 0.045(3) 0.006(3) 0.010(3) -0.015(3)
C17 0.042(3) 0.053(4) 0.036(3) 0.000(3) 0.011(3) -0.014(3)
C18 0.040(3) 0.035(3) 0.037(3) 0.002(2) 0.018(2) -0.003(2)

loop_
_atom_site_label
_atom_site_type_symbol
_atom_site_fract_x
_atom_site_fract_y
_atom_site_fract_z
_atom_site_U_iso_or_equiv
_atom_site_thermal_displace_type
_atom_site_occupancy
_atom_site_calc_flag
_atom_site_refinement_flags
_atom_site_disorder_group
Rh1 Rh 0.01648(2) 0.90357(3) 0.05012(2) 0.0200(2) Uani 1 d . .
O1 O 0.05737(15) 1.0455(3) 0.1484(2) 0.0284(7) Uani 1 d . .
O2 O 0.10038(14) 0.8947(3) 0.0529(2) 0.0267(7) Uani 1 d . .
O3 O -0.02796(14) 0.7753(3) -0.0552(2) 0.0278(7) Uani 1 d . .
O4 O -0.06932(15) 0.9268(3) 0.0402(2) 0.0291(7) Uani 1 d . .
C1 C 0.0535(2) 1.1700(5) 0.1291(3) 0.0255(10) Uani 1 d . .
C2 C 0.1069(2) 0.9782(4) 0.0073(3) 0.0246(10) Uani 1 d . .
C3 C 0.0829(2) 1.2703(5) 0.2066(3) 0.0331(11) Uani 1 d D 1
F1 F 0.0904(4) 1.3952(7) 0.1872(5) 0.042(2) Uiso 0.50 d PD 1
F2 F 0.0455(3) 1.2741(8) 0.2357(5) 0.050(2) Uiso 0.50 d PD 1
F3 F 0.1427(3) 1.2222(6) 0.2738(4) 0.035(2) Uiso 0.50 d PD 1
C3X C 0.0829(2) 1.2703(5) 0.2066(3) 0.990 Uiso 0.00 d PD 2
F1X F 0.1094(4) 1.3805(7) 0.1932(5) 0.043(2) Uiso 0.500(2) d PD 2
F2X F 0.0339(3) 1.3177(7) 0.2120(5) 0.045(2) Uiso 0.50 d PD 2
F3X F 0.1262(4) 1.2135(8) 0.2808(5) 0.053(2) Uiso 0.50 d PD 2
C4 C 0.1682(2) 0.9618(5) 0.0072(3) 0.0378(12) Uani 1 d D 3
F4 F 0.1853(4) 1.0788(6) -0.0135(5) 0.039(2) Uiso 0.50 d PD 3
F5 F 0.1603(4) 0.8728(8) -0.0492(5) 0.052(2) Uiso 0.50 d PD 3
F6 F 0.2206(3) 0.9184(7) 0.0880(4) 0.042(2) Uiso 0.50 d PD 3
C4X C 0.1682(2) 0.9618(5) 0.0072(3) 0.990 Uiso 0.00 d PD 4
F4X F 0.1983(3) 1.0801(6) 0.0174(5) 0.037(2) Uiso 0.500(3) d PD 4
F5X F 0.1468(4) 0.9061(7) -0.0748(5) 0.046(2) Uiso 0.50 d PD 4
F6X F 0.2093(3) 0.8689(7) 0.0624(4) 0.042(2) Uiso 0.50 d PD 4
C5 C 0.0217(2) 0.6883(4) 0.1327(3) 0.0268(10) Uani 1 d . .
C6 C 0.0772(2) 0.7299(5) 0.1706(3) 0.0255(10) Uani 1 d . .
C7 C -0.0395(2) 0.6189(4) 0.1015(3) 0.0248(10) Uani 1 d . .
C8 C -0.0584(2) 0.5076(5) 0.0453(3) 0.0317(11) Uani 1 d . .
H8 H -0.0347(24) 0.4865(53) 0.0260(32) 0.038 Uiso 1 d . .
C9 C -0.1129(2) 0.4309(5) 0.0230(3) 0.0340(11) Uani 1 d . .
H9 H -0.1254(24) 0.3599(56) -0.0172(34) 0.041 Uiso 1 d . .
C10 C -0.1487(2) 0.4654(5) 0.0560(3) 0.0333(11) Uani 1 d . .
H10 H -0.1827(27) 0.4102(52) 0.0417(35) 0.040 Uiso 1 d . .
C11 C -0.1317(3) 0.5780(5) 0.1090(3) 0.0385(13) Uani 1 d . .
H11 H -0.1567(27) 0.6026(53) 0.1261(36) 0.046 Uiso 1 d . .
C12 C -0.0773(2) 0.6547(5) 0.1322(3) 0.0344(11) Uani 1 d . .
H12 H -0.0655(25) 0.7210(57) 0.1674(34) 0.041 Uiso 1 d . .
C13 C 0.1468(2) 0.7548(5) 0.2272(3) 0.0296(11) Uani 1 d . .
C14 C 0.1902(2) 0.6691(6) 0.2237(3) 0.0392(12) Uani 1 d . .
H14 H 0.1759(27) 0.5997(57) 0.1873(37) 0.047 Uiso 1 d . .
C15 C 0.2571(3) 0.6880(7) 0.2829(4) 0.056(2) Uani 1 d . .
H15 H 0.2853(32) 0.6233(68) 0.2868(43) 0.068 Uiso 1 d . .
C16 C 0.2807(3) 0.7905(7) 0.3436(4) 0.055(2) Uani 1 d . .
H16 H 0.3226(32) 0.8031(65) 0.3811(42) 0.066 Uiso 1 d . .
C17 C 0.2380(3) 0.8769(6) 0.3470(4) 0.0496(15) Uani 1 d . .
H17 H 0.2563(30) 0.9456(63) 0.3871(40) 0.059 Uiso 1 d . .
C18 C 0.1710(3) 0.8583(6) 0.2891(3) 0.0388(12) Uani 1 d . .
H18 H 0.1433(28) 0.9189(56) 0.2895(36) 0.047 Uiso 1 d . .

loop_
_atom_type_symbol
_atom_type_description
_atom_type_scat_dispersion_real
_atom_type_scat_dispersion_imag
_atom_type_scat_source
C C 0.0033 0.0016 'International Tables Vol C Tables 4.2.6.8 and 6.1.1.4'
H H 0.0000 0.0000 'International Tables Vol C Tables 4.2.6.8 and 6.1.1.4'
O O 0.0106 0.0060 'International Tables Vol C Tables 4.2.6.8 and 6.1.1.4'
F F 0.0171 0.0103 'International Tables Vol C Tables 4.2.6.8 and 6.1.1.4'
Rh Rh -1.1178 0.9187 'International Tables Vol C Tables 4.2.6.8 and 6.1.1.4'

loop_
_geom_angle_atom_site_label_1
_geom_angle_atom_site_label_2
_geom_angle_atom_site_label_3
_geom_angle
_geom_angle_site_symmetry_1
_geom_angle_site_symmetry_3
_geom_angle_publ_flag
O4 Rh1 O3 90.62(12) . . y
O4 Rh1 O1 88.35(12) . . y
O3 Rh1 O1 175.17(12) . . y
O4 Rh1 O2 174.98(11) . . y
O3 Rh1 O2 89.32(12) . . y
O1 Rh1 O2 91.29(12) . . y
O4 Rh1 Rh1 87.91(8) . 5_575 y
O3 Rh1 Rh1 88.32(8) . 5_575 y
O1 Rh1 Rh1 86.93(8) . 5_575 y
O2 Rh1 Rh1 87.07(8) . 5_575 y
O4 Rh1 C6 102.91(13) . . n
O3 Rh1 C6 99.85(13) . . n
O1 Rh1 C6 84.97(13) . . n
O2 Rh1 C6 82.03(13) . . n
Rh1 Rh1 C6 166.25(11) 5_575 . y
O4 Rh1 C5 80.91(13) . . n
O3 Rh1 C5 83.82(13) . . n
O1 Rh1 C5 100.66(13) . . n
O2 Rh1 C5 104.07(13) . . n
Rh1 Rh1 C5 166.24(11) 5_575 . y
C6 Rh1 C5 27.51(14) . . n
C1 O1 Rh1 118.6(3) . . n
C2 O2 Rh1 118.2(3) . . n
C1 O3 Rh1 117.0(3) 5_575 . n
C2 O4 Rh1 117.8(3) 5_575 . n
O1 C1 O3 129.1(4) . 5_575 n
O1 C1 C3 115.2(4) . . n
O3 C1 C3 115.7(4) 5_575 . n
O1 C1 C3X 115.2(4) . . n
O3 C1 C3X 115.7(4) 5_575 . n
O2 C2 O4 128.9(4) . 5_575 n
O2 C2 C4 116.3(4) . . n
O4 C2 C4 114.8(4) 5_575 . n
O2 C2 C4X 116.3(4) . . n
O4 C2 C4X 114.8(4) 5_575 . n
F2 C3 F1 109.4(6) . . n
F2 C3 F3 106.7(6) . . n
F1 C3 F3 108.6(6) . . n
F2 C3 C1 109.5(5) . . n
F1 C3 C1 113.2(5) . . n
F3 C3 C1 109.4(4) . . n
F3X C3X F2X 107.7(6) . . n
F3X C3X F1X 109.7(6) . . n
F2X C3X F1X 107.0(6) . . n
F3X C3X C1 113.2(5) . . n
F2X C3X C1 108.4(4) . . n
F1X C3X C1 110.6(4) . . n
F5 C4 F4 105.3(6) . . n
F5 C4 F6 107.2(6) . . n
F4 C4 F6 108.3(6) . . n
F5 C4 C2 112.2(5) . . n
F4 C4 C2 112.7(5) . . n
F6 C4 C2 110.8(4) . . n
F6X C4X F4X 111.0(6) . . n
F6X C4X F5X 103.4(6) . . n
F4X C4X F5X 109.0(6) . . n
F6X C4X C2 113.9(4) . . n
F4X C4X C2 112.9(5) . . n
F5X C4X C2 106.0(5) . . n
C6 C5 C7 168.5(4) . . y
C6 C5 Rh1 74.4(3) . . n
C7 C5 Rh1 117.0(3) . . n
C5 C6 C13 168.1(4) . . y
C5 C6 Rh1 78.1(3) . . n
C13 C6 Rh1 113.8(3) . . n
C12 C7 C8 119.1(4) . . n
C12 C7 C5 121.0(4) . . n
C8 C7 C5 119.7(4) . . n
C9 C8 C7 120.1(4) . . n
C9 C8 H8 121.4(34) . . n
C7 C8 H8 118.5(34) . . n
C10 C9 C8 120.0(5) . . n
C10 C9 H9 122.2(31) . . n
C8 C9 H9 117.6(31) . . n
C11 C10 C9 120.2(5) . . n
C11 C10 H10 122.9(33) . . n
C9 C10 H10 116.9(33) . . n
C10 C11 C12 120.4(5) . . n
C10 C11 H11 119.2(36) . . n
C12 C11 H11 120.3(36) . . n
C11 C12 C7 120.1(5) . . n
C11 C12 H12 120.3(36) . . n
C7 C12 H12 119.5(36) . . n
C18 C13 C14 119.5(5) . . n
C18 C13 C6 120.3(4) . . n
C14 C13 C6 120.1(4) . . n
C15 C14 C13 119.4(6) . . n
C15 C14 H14 119.6(37) . . n
C13 C14 H14 120.8(37) . . n
C16 C15 C14 120.9(6) . . n
C16 C15 H15 119.1(42) . . n
C14 C15 H15 119.3(42) . . n
C15 C16 C17 120.1(5) . . n
C15 C16 H16 121.6(43) . . n
C17 C16 H16 118.3(43) . . n
C16 C17 C18 119.8(6) . . n
C16 C17 H17 116.5(39) . . n
C18 C17 H17 123.6(39) . . n
C13 C18 C17 120.3(5) . . n
C13 C18 H18 120.3(36) . . n
C17 C18 H18 119.2(36) . . n

loop_
_geom_bond_atom_site_label_1
_geom_bond_atom_site_label_2
_geom_bond_distance
_geom_bond_site_symmetry_2
_geom_bond_publ_flag
Rh1 O4 2.034(3) . y
Rh1 O3 2.037(3) . y
Rh1 O1 2.040(3) . y
Rh1 O2 2.046(3) . y
Rh1 Rh1 2.4316(6) 5_575 y
Rh1 C6 2.510(4) . y
Rh1 C5 2.550(4) . y
O1 C1 1.248(6) . n
O2 C2 1.245(5) . n
O3 C1 1.258(5) 5_575 n
O4 C2 1.252(5) 5_575 n
C1 O3 1.258(5) 5_575 n
C1 C3 1.537(6) . n
C1 C3X 1.537(6) . n
C2 O4 1.252(5) 5_575 n
C2 C4 1.522(6) . n
C2 C4X 1.522(6) . n
C3 F2 1.306(8) . n
C3 F1 1.308(8) . n
C3 F3 1.370(7) . n
C3X F3X 1.296(8) . n
C3X F2X 1.349(7) . n
C3X F1X 1.349(8) . n
C4 F5 1.284(8) . n
C4 F4 1.341(8) . n
C4 F6 1.381(8) . n
C4X F6X 1.312(8) . n
C4X F4X 1.323(8) . n
C4X F5X 1.407(8) . n
C5 C6 1.204(6) . y
C5 C7 1.445(6) . n
C6 C13 1.441(6) . n
C7 C12 1.383(6) . n
C7 C8 1.387(7) . n
C8 C9 1.382(7) . n
C8 H8 0.86(5) . n
C9 C10 1.371(7) . n
C9 H9 0.93(5) . n
C10 C11 1.368(7) . n
C10 H10 0.90(5) . n
C11 C12 1.376(7) . n
C11 H11 0.87(6) . n
C12 H12 0.84(5) . n
C13 C18 1.383(7) . n
C13 C14 1.387(7) . n
C14 C15 1.385(8) . n
C14 H14 0.87(6) . n
C15 C16 1.363(10) . n
C15 H15 0.91(7) . n
C16 C17 1.375(9) . n
C16 H16 0.87(6) . n
C17 C18 1.385(7) . n
C17 H17 0.91(6) . n
C18 H18 0.90(6) . n
